data_4326647
loop_
_publ_author_name
'Irene Bassanetti'
'Luciano Marchi\`o'

_publ_contact_author_address
;
Departimento di Chimica GIAF
Universit\`a di Parma
via Usberti 17/a, 43100, Parma, Italy
;
_publ_contact_author_email marchio@unipr.it
_publ_contact_author_fax '0039 0521 905557'
_publ_contact_author_name 'Dr. Luciano Marchi\`o'
_publ_contact_author_phone '0039 0521 905419'
_publ_section_title
;
 Structural Variability in Ag(I) and Cu(I) Coordination Polymers with
 Thioether-Functionalized Bis(pyrazolyl)methane Ligands
;
_journal_name_full 'Inorganic Chemistry'
_journal_page_first 10786
_journal_page_last 10797
_journal_paper_doi 10.1021/ic201338w
_journal_volume 50
_journal_year 2011
_chemical_formula_moiety 'C48 H61 Cu N4 O P S 1+, B F4 1-'
_chemical_formula_sum 'C48 H61 B Cu F4 N4 O P S'
_chemical_formula_weight 923.39
_chemical_name_systematic
;
 ?
;
_space_group_IT_number 1
_symmetry_cell_setting triclinic
_symmetry_space_group_name_Hall 'P 1'
_symmetry_space_group_name_H-M 'P 1'
_atom_sites_solution_hydrogens geom
_atom_sites_solution_primary direct
_atom_sites_solution_secondary difmap
_audit_creation_method SHELXL-97
_cell_angle_alpha 101.536(1)
_cell_angle_beta 90.687(1)
_cell_angle_gamma 93.756(1)
_cell_formula_units_Z 1
_cell_length_a 9.440(1)
_cell_length_b 10.440(1)
_cell_length_c 12.261(1)
_cell_measurement_reflns_used 7278
_cell_measurement_temperature 293(2)
_cell_measurement_theta_max 26.50
_cell_measurement_theta_min 1.70
_cell_volume 1181.02(19)
_computing_cell_refinement Saint
_computing_data_collection Smart
_computing_data_reduction Saint
_computing_structure_refinement 'SHELXL-97 (Sheldrick, 1997)'
_computing_structure_solution Sir2004
_diffrn_ambient_temperature 293(2)
_diffrn_measured_fraction_theta_full 0.996
_diffrn_measured_fraction_theta_max 0.996
_diffrn_measurement_device_type 'Bruker Smart 1000 CCD'
_diffrn_measurement_method 'theta & omega scan'
_diffrn_radiation_monochromator graphite
_diffrn_radiation_source 'fine-focus sealed tube'
_diffrn_radiation_type MoK\a
_diffrn_radiation_wavelength 0.71073
_diffrn_reflns_av_R_equivalents 0.0253
_diffrn_reflns_av_sigmaI/netI 0.0818
_diffrn_reflns_limit_h_max 11
_diffrn_reflns_limit_h_min -11
_diffrn_reflns_limit_k_max 13
_diffrn_reflns_limit_k_min -13
_diffrn_reflns_limit_l_max 15
_diffrn_reflns_limit_l_min -15
_diffrn_reflns_number 13340
_diffrn_reflns_theta_full 26.50
_diffrn_reflns_theta_max 26.50
_diffrn_reflns_theta_min 1.70
_diffrn_standards_decay_% none
_exptl_absorpt_coefficient_mu 0.596
_exptl_absorpt_correction_T_max 1.000
_exptl_absorpt_correction_T_min 0.842
_exptl_absorpt_correction_type multi-scan
_exptl_absorpt_process_details SADABS
_exptl_crystal_colour colorless
_exptl_crystal_density_diffrn 1.298
_exptl_crystal_description prism
_exptl_crystal_F_000 486
_exptl_crystal_size_max 0.27
_exptl_crystal_size_mid 0.15
_exptl_crystal_size_min 0.15
_refine_diff_density_max 0.588
_refine_diff_density_min -0.340
_refine_diff_density_rms 0.044
_refine_ls_abs_structure_details 'Flack H D (1983), Acta Cryst. A39, 876-881'
_refine_ls_abs_structure_Flack -0.019(8)
_refine_ls_extinction_method none
_refine_ls_goodness_of_fit_ref 1.002
_refine_ls_hydrogen_treatment constr
_refine_ls_matrix_type full
_refine_ls_number_parameters 558
_refine_ls_number_reflns 9582
_refine_ls_number_restraints 3
_refine_ls_restrained_S_all 1.002
_refine_ls_R_factor_all 0.0564
_refine_ls_R_factor_gt 0.0403
_refine_ls_shift/su_max 0.000
_refine_ls_shift/su_mean 0.000
_refine_ls_structure_factor_coef Fsqd
_refine_ls_weighting_details 'calc w=1/[\s^2^(Fo^2^)+(0.0091P)^2^+0.0000P] where P=(Fo^2^+2Fc^2^)/3'
_refine_ls_weighting_scheme calc
_refine_ls_wR_factor_gt 0.0604
_refine_ls_wR_factor_ref 0.0627
_reflns_number_gt 7472
_reflns_number_total 9582
_reflns_threshold_expression >2sigma(I)
_cod_data_source_file ic201338w_si_001_16.cif
_cod_data_source_block ib89
_cod_database_code 4326647

loop_
_symmetry_equiv_pos_as_xyz
'x, y, z'

loop_
_atom_site_label
_atom_site_type_symbol
_atom_site_fract_x
_atom_site_fract_y
_atom_site_fract_z
_atom_site_U_iso_or_equiv
_atom_site_adp_type
_atom_site_occupancy
_atom_site_symmetry_multiplicity
_atom_site_calc_flag
_atom_site_refinement_flags
Cu Cu 0.62874(3) 0.41198(3) 0.49919(3) 0.02924(11) Uani 1 1 d .
S13 S 0.42956(8) 0.25409(7) 0.52424(7) 0.0274(2) Uani 1 1 d .
P P 0.70448(9) 0.53273(8) 0.65789(7) 0.0274(2) Uani 1 1 d .
N11 N 0.4703(3) 0.3415(2) 0.2833(2) 0.0240(6) Uani 1 1 d .
N21 N 0.5066(3) 0.4453(2) 0.3695(2) 0.0257(6) Uani 1 1 d .
N12 N 0.6534(3) 0.1983(2) 0.3057(2) 0.0240(6) Uani 1 1 d .
N22 N 0.7275(3) 0.2727(2) 0.3956(2) 0.0256(6) Uani 1 1 d .
F3 F 0.1289(2) 0.8935(2) 0.04928(18) 0.0681(7) Uani 1 1 d .
F1 F 0.2643(2) 0.7809(2) 0.14367(18) 0.0689(7) Uani 1 1 d .
C33 C 0.4717(3) 0.1332(3) 0.6004(2) 0.0283(8) Uani 1 1 d .
C14 C 0.8239(3) 0.6756(3) 0.6549(3) 0.0290(8) Uani 1 1 d .
C23 C 0.4137(4) 0.1580(3) 0.3822(3) 0.0287(9) Uani 1 1 d .
H23A H 0.4398 0.0701 0.3837 0.034 Uiso 1 1 calc R
H23B H 0.3145 0.1514 0.3587 0.034 Uiso 1 1 calc R
C13 C 0.5015(3) 0.2088(3) 0.2938(3) 0.0244(7) Uani 1 1 d .
H13 H 0.4722 0.1517 0.2225 0.029 Uiso 1 1 calc R
C32 C 0.7375(3) 0.1109(3) 0.2428(3) 0.0281(8) Uani 1 1 d .
C21 C 0.3994(3) 0.5135(3) 0.2290(3) 0.0297(8) Uani 1 1 d .
H21 H 0.3595 0.5687 0.1881 0.036 Uiso 1 1 calc R
C22 C 0.8692(3) 0.1314(3) 0.2954(3) 0.0326(8) Uani 1 1 d .
H22 H 0.9495 0.0870 0.2730 0.039 Uiso 1 1 calc R
C41 C 0.4868(3) 0.6862(3) 0.4045(3) 0.0300(8) Uani 1 1 d .
H41 H 0.5380 0.6799 0.4731 0.036 Uiso 1 1 calc R
F4 F 0.1650(3) 0.9629(2) 0.2332(2) 0.0896(9) Uani 1 1 d .
O1S O 0.8852(3) 0.5713(3) 0.2776(2) 0.0656(8) Uani 1 1 d .
C15 C 0.5591(3) 0.5925(3) 0.7460(3) 0.0301(8) Uani 1 1 d .
C12 C 0.8592(3) 0.2315(3) 0.3887(3) 0.0288(8) Uani 1 1 d .
C42 C 0.9717(3) 0.2913(3) 0.4736(3) 0.0367(9) Uani 1 1 d .
H42 H 0.9255 0.3498 0.5331 0.044 Uiso 1 1 calc R
C83 C 0.5930(4) 0.0626(3) 0.5785(3) 0.0355(8) Uani 1 1 d .
H83 H 0.6525 0.0766 0.5215 0.043 Uiso 1 1 calc R
F2 F 0.3439(2) 0.9785(2) 0.1162(2) 0.0863(8) Uani 1 1 d .
C71 C 0.3482(4) 0.2888(3) 0.0919(3) 0.0367(9) Uani 1 1 d .
H71 H 0.3998 0.2090 0.0820 0.044 Uiso 1 1 calc R
C31 C 0.4061(3) 0.3813(3) 0.1965(2) 0.0282(8) Uani 1 1 d .
C11 C 0.4634(3) 0.5509(3) 0.3351(3) 0.0276(8) Uani 1 1 d .
C16 C 0.8060(4) 0.4415(3) 0.7412(3) 0.0320(9) Uani 1 1 d .
C65 C 0.4296(4) 0.6036(3) 0.6939(3) 0.0377(9) Uani 1 1 d .
H65 H 0.4186 0.5760 0.6172 0.045 Uiso 1 1 calc R
C53 C 0.4192(4) 0.0225(4) 0.7504(3) 0.0527(11) Uani 1 1 d .
H53 H 0.3619 0.0092 0.8089 0.063 Uiso 1 1 calc R
C24 C 0.8766(3) 0.6944(3) 0.5533(3) 0.0372(9) Uani 1 1 d .
H24 H 0.8444 0.6379 0.4879 0.045 Uiso 1 1 calc R
C25 C 0.5699(4) 0.6309(3) 0.8613(3) 0.0401(9) Uani 1 1 d .
H25 H 0.6544 0.6222 0.8980 0.048 Uiso 1 1 calc R
C51 C 0.5806(4) 0.7704(3) 0.3419(3) 0.0455(10) Uani 1 1 d .
H51A H 0.5324 0.7783 0.2744 0.068 Uiso 1 1 calc R
H51B H 0.6682 0.7301 0.3242 0.068 Uiso 1 1 calc R
H51C H 0.6002 0.8559 0.3877 0.068 Uiso 1 1 calc R
C52 C 1.0847(3) 0.3740(3) 0.4276(3) 0.0505(11) Uani 1 1 d .
H52A H 1.1307 0.3202 0.3675 0.076 Uiso 1 1 calc R
H52B H 1.1536 0.4113 0.4854 0.076 Uiso 1 1 calc R
H52C H 1.0416 0.4430 0.4009 0.076 Uiso 1 1 calc R
C55 C 0.3180(4) 0.6551(4) 0.7550(3) 0.0485(10) Uani 1 1 d .
H55 H 0.2327 0.6631 0.7189 0.058 Uiso 1 1 calc R
C72 C 0.6890(3) 0.0207(3) 0.1376(3) 0.0360(9) Uani 1 1 d .
H72 H 0.5897 -0.0091 0.1453 0.043 Uiso 1 1 calc R
C61 C 0.3476(3) 0.7476(3) 0.4371(3) 0.0435(9) Uani 1 1 d .
H61A H 0.2988 0.7609 0.3715 0.065 Uiso 1 1 calc R
H61B H 0.3669 0.8303 0.4872 0.065 Uiso 1 1 calc R
H61C H 0.2893 0.6903 0.4730 0.065 Uiso 1 1 calc R
C66 C 0.9495(4) 0.4658(4) 0.7634(3) 0.0445(10) Uani 1 1 d .
H66 H 0.9972 0.5389 0.7446 0.053 Uiso 1 1 calc R
C54 C 0.9721(4) 0.8667(4) 0.7462(4) 0.0551(11) Uani 1 1 d .
H54 H 1.0041 0.9248 0.8108 0.066 Uiso 1 1 calc R
C36 C 0.8139(6) 0.2485(4) 0.8198(3) 0.0667(14) Uani 1 1 d .
H36 H 0.7677 0.1740 0.8370 0.080 Uiso 1 1 calc R
C26 C 0.7385(4) 0.3326(3) 0.7718(3) 0.0474(10) Uani 1 1 d .
H26 H 0.6410 0.3160 0.7598 0.057 Uiso 1 1 calc R
C73 C 0.6234(4) -0.0276(3) 0.6421(3) 0.0431(10) Uani 1 1 d .
H73 H 0.7035 -0.0750 0.6273 0.052 Uiso 1 1 calc R
C45 C 0.3311(4) 0.6949(4) 0.8688(3) 0.0527(11) Uani 1 1 d .
H45 H 0.2556 0.7303 0.9097 0.063 Uiso 1 1 calc R
C62 C 1.0329(4) 0.1860(4) 0.5250(3) 0.0552(11) Uani 1 1 d .
H62A H 0.9576 0.1380 0.5548 0.083 Uiso 1 1 calc R
H62B H 1.0995 0.2259 0.5837 0.083 Uiso 1 1 calc R
H62C H 1.0804 0.1273 0.4692 0.083 Uiso 1 1 calc R
C63 C 0.5373(4) -0.0480(3) 0.7263(3) 0.0495(11) Uani 1 1 d .
H63 H 0.5585 -0.1101 0.7679 0.059 Uiso 1 1 calc R
B B 0.2261(5) 0.9046(4) 0.1361(4) 0.0469(12) Uani 1 1 d .
C4S C 0.8156(4) 0.4710(4) 0.1975(3) 0.0559(11) Uani 1 1 d .
H4S1 H 0.7193 0.4522 0.2194 0.067 Uiso 1 1 calc R
H4S2 H 0.8657 0.3916 0.1889 0.067 Uiso 1 1 calc R
C81 C 0.1913(4) 0.2505(4) 0.1016(3) 0.0601(12) Uani 1 1 d .
H81A H 0.1772 0.2161 0.1679 0.090 Uiso 1 1 calc R
H81B H 0.1598 0.1850 0.0378 0.090 Uiso 1 1 calc R
H81C H 0.1378 0.3263 0.1051 0.090 Uiso 1 1 calc R
C64 C 0.8721(4) 0.7635(3) 0.7514(3) 0.0389(9) Uani 1 1 d .
H64 H 0.8372 0.7532 0.8200 0.047 Uiso 1 1 calc R
C43 C 0.3861(4) 0.1136(3) 0.6870(3) 0.0378(9) Uani 1 1 d .
H43 H 0.3065 0.1613 0.7030 0.045 Uiso 1 1 calc R
C44 C 1.0227(4) 0.8816(4) 0.6443(4) 0.0575(12) Uani 1 1 d .
H44 H 1.0892 0.9501 0.6402 0.069 Uiso 1 1 calc R
C91 C 0.3757(5) 0.3525(4) -0.0083(3) 0.0625(13) Uani 1 1 d .
H91A H 0.3240 0.4298 -0.0011 0.094 Uiso 1 1 calc R
H91B H 0.3450 0.2918 -0.0753 0.094 Uiso 1 1 calc R
H91C H 0.4754 0.3758 -0.0115 0.094 Uiso 1 1 calc R
C92 C 0.6968(4) 0.0925(4) 0.0415(3) 0.0628(12) Uani 1 1 d .
H92A H 0.6469 0.1709 0.0598 0.094 Uiso 1 1 calc R
H92B H 0.6541 0.0370 -0.0241 0.094 Uiso 1 1 calc R
H92C H 0.7944 0.1151 0.0280 0.094 Uiso 1 1 calc R
C35 C 0.4574(4) 0.6816(4) 0.9218(3) 0.0512(11) Uani 1 1 d .
H35 H 0.4665 0.7070 0.9989 0.061 Uiso 1 1 calc R
C34 C 0.9760(4) 0.7960(4) 0.5485(4) 0.0531(11) Uani 1 1 d .
H34 H 1.0114 0.8066 0.4802 0.064 Uiso 1 1 calc R
C82 C 0.7760(4) -0.0993(3) 0.1139(3) 0.0539(11) Uani 1 1 d .
H82A H 0.8731 -0.0724 0.1026 0.081 Uiso 1 1 calc R
H82B H 0.7384 -0.1583 0.0482 0.081 Uiso 1 1 calc R
H82C H 0.7715 -0.1426 0.1759 0.081 Uiso 1 1 calc R
C2S C 0.9589(4) 0.5952(4) 0.0972(3) 0.0576(11) Uani 1 1 d .
H2S1 H 1.0298 0.5398 0.0603 0.069 Uiso 1 1 calc R
H2S2 H 0.9548 0.6715 0.0637 0.069 Uiso 1 1 calc R
C3S C 0.8151(4) 0.5206(4) 0.0915(3) 0.0618(12) Uani 1 1 d .
H3S1 H 0.7388 0.5779 0.0889 0.074 Uiso 1 1 calc R
H3S2 H 0.8062 0.4491 0.0273 0.074 Uiso 1 1 calc R
C46 C 0.9560(5) 0.2742(4) 0.8421(3) 0.0681(14) Uani 1 1 d .
H46 H 1.0061 0.2188 0.8765 0.082 Uiso 1 1 calc R
C1S C 0.9902(4) 0.6343(4) 0.2209(3) 0.0613(12) Uani 1 1 d .
H1S1 H 1.0835 0.6086 0.2381 0.074 Uiso 1 1 calc R
H1S2 H 0.9894 0.7287 0.2446 0.074 Uiso 1 1 calc R
C56 C 1.0238(5) 0.3809(4) 0.8139(3) 0.0605(12) Uani 1 1 d .
H56 H 1.1209 0.3979 0.8283 0.073 Uiso 1 1 calc R

loop_
_atom_site_aniso_label
_atom_site_aniso_U_11
_atom_site_aniso_U_22
_atom_site_aniso_U_33
_atom_site_aniso_U_23
_atom_site_aniso_U_13
_atom_site_aniso_U_12
Cu 0.0293(2) 0.0300(3) 0.0273(3) 0.0027(2) -0.00454(19) 0.0046(2)
S13 0.0270(5) 0.0270(5) 0.0290(5) 0.0066(4) 0.0008(4) 0.0047(4)
P 0.0290(5) 0.0285(5) 0.0248(5) 0.0052(4) -0.0036(4) 0.0036(4)
N11 0.0253(15) 0.0228(15) 0.0230(15) 0.0030(12) -0.0037(12) 0.0012(12)
N21 0.0266(15) 0.0238(15) 0.0252(15) 0.0019(12) -0.0035(12) 0.0004(12)
N12 0.0214(14) 0.0257(15) 0.0233(15) 0.0009(12) -0.0008(12) 0.0036(12)
N22 0.0204(15) 0.0308(15) 0.0248(15) 0.0037(12) -0.0043(12) 0.0029(12)
F3 0.0488(14) 0.0776(17) 0.0724(18) 0.0018(14) -0.0081(13) 0.0056(13)
F1 0.0793(17) 0.0573(15) 0.0730(17) 0.0142(13) 0.0154(13) 0.0203(13)
C33 0.0299(19) 0.0278(19) 0.0265(19) 0.0056(15) -0.0059(15) -0.0033(15)
C14 0.0220(19) 0.028(2) 0.038(2) 0.0056(16) -0.0047(16) 0.0088(15)
C23 0.027(2) 0.028(2) 0.031(2) 0.0066(16) -0.0047(17) 0.0031(16)
C13 0.0207(17) 0.0207(17) 0.0293(19) 0.0007(14) -0.0091(14) -0.0014(14)
C32 0.0283(19) 0.0265(18) 0.031(2) 0.0077(15) 0.0040(15) 0.0087(15)
C21 0.035(2) 0.0261(19) 0.030(2) 0.0088(15) -0.0062(16) 0.0061(16)
C22 0.0229(19) 0.042(2) 0.033(2) 0.0046(17) 0.0059(16) 0.0080(16)
C41 0.032(2) 0.0246(19) 0.032(2) 0.0039(16) -0.0085(16) 0.0037(16)
F4 0.0765(19) 0.098(2) 0.0783(19) -0.0295(16) 0.0013(15) 0.0319(16)
O1S 0.062(2) 0.088(2) 0.0458(18) 0.0139(16) 0.0017(15) -0.0023(17)
C15 0.031(2) 0.030(2) 0.030(2) 0.0058(16) 0.0016(16) 0.0020(16)
C12 0.0228(18) 0.034(2) 0.031(2) 0.0101(16) 0.0004(15) 0.0045(15)
C42 0.0217(19) 0.054(2) 0.031(2) -0.0020(18) -0.0028(15) 0.0102(17)
C83 0.036(2) 0.030(2) 0.042(2) 0.0092(17) -0.0028(17) 0.0034(16)
F2 0.0395(14) 0.0563(16) 0.155(3) 0.0051(16) 0.0034(15) -0.0080(12)
C71 0.043(2) 0.034(2) 0.032(2) 0.0039(17) -0.0148(17) 0.0094(17)
C31 0.0264(19) 0.035(2) 0.0236(19) 0.0063(16) -0.0071(15) 0.0042(16)
C11 0.0227(18) 0.0299(19) 0.031(2) 0.0087(16) -0.0007(15) 0.0025(15)
C16 0.047(2) 0.025(2) 0.0220(19) 0.0007(15) -0.0047(17) 0.0013(17)
C65 0.034(2) 0.039(2) 0.037(2) 0.0011(17) 0.0048(18) -0.0010(17)
C53 0.066(3) 0.061(3) 0.037(2) 0.025(2) 0.007(2) -0.004(2)
C24 0.033(2) 0.042(2) 0.039(2) 0.0147(18) -0.0007(17) 0.0057(17)
C25 0.045(2) 0.042(2) 0.032(2) 0.0040(17) -0.0011(18) -0.0004(18)
C51 0.059(3) 0.031(2) 0.047(2) 0.0090(19) -0.002(2) -0.0036(19)
C52 0.032(2) 0.053(3) 0.065(3) 0.011(2) -0.0148(19) -0.0013(19)
C55 0.037(2) 0.047(2) 0.059(3) 0.005(2) 0.008(2) 0.0065(19)
C72 0.028(2) 0.035(2) 0.041(2) -0.0021(18) 0.0043(17) 0.0070(17)
C61 0.049(2) 0.038(2) 0.043(2) 0.0022(18) 0.0008(18) 0.0153(18)
C66 0.043(2) 0.049(2) 0.044(2) 0.0143(19) -0.0129(19) 0.0060(19)
C54 0.049(3) 0.038(2) 0.074(3) 0.007(2) -0.019(2) -0.005(2)
C36 0.124(4) 0.034(2) 0.042(3) 0.017(2) -0.038(3) -0.017(3)
C26 0.070(3) 0.035(2) 0.035(2) 0.0067(18) -0.017(2) -0.012(2)
C73 0.050(3) 0.036(2) 0.043(2) 0.0079(19) -0.010(2) 0.0068(19)
C45 0.046(3) 0.046(3) 0.062(3) 0.000(2) 0.027(2) 0.002(2)
C62 0.035(2) 0.084(3) 0.054(3) 0.035(2) -0.0108(19) -0.002(2)
C63 0.073(3) 0.030(2) 0.047(3) 0.0148(19) -0.022(2) -0.003(2)
B 0.028(2) 0.041(3) 0.062(3) -0.012(2) -0.002(2) 0.002(2)
C4S 0.045(3) 0.056(3) 0.068(3) 0.019(2) 0.008(2) -0.003(2)
C81 0.055(3) 0.059(3) 0.059(3) -0.001(2) -0.022(2) -0.006(2)
C64 0.043(2) 0.035(2) 0.038(2) 0.0049(18) -0.0026(18) -0.0003(18)
C43 0.037(2) 0.041(2) 0.038(2) 0.0148(18) -0.0015(17) 0.0021(17)
C44 0.036(2) 0.047(3) 0.094(4) 0.030(3) -0.010(2) -0.013(2)
C91 0.100(4) 0.057(3) 0.027(2) 0.001(2) -0.012(2) -0.001(3)
C92 0.076(3) 0.074(3) 0.034(2) 0.001(2) -0.008(2) 0.012(3)
C35 0.062(3) 0.060(3) 0.029(2) 0.003(2) 0.017(2) 0.006(2)
C34 0.043(3) 0.058(3) 0.066(3) 0.033(2) 0.008(2) 0.000(2)
C82 0.050(3) 0.042(2) 0.060(3) -0.013(2) 0.003(2) 0.008(2)
C2S 0.065(3) 0.050(3) 0.058(3) 0.014(2) 0.013(2) 0.000(2)
C3S 0.068(3) 0.065(3) 0.049(3) 0.007(2) -0.003(2) -0.002(2)
C46 0.113(4) 0.042(3) 0.050(3) 0.012(2) -0.040(3) 0.014(3)
C1S 0.053(3) 0.065(3) 0.068(3) 0.022(2) -0.001(2) -0.006(2)
C56 0.067(3) 0.064(3) 0.051(3) 0.008(2) -0.026(2) 0.024(2)

loop_
_atom_type_symbol
_atom_type_description
_atom_type_scat_dispersion_real
_atom_type_scat_dispersion_imag
_atom_type_scat_source
C C 0.0033 0.0016 'International Tables Vol C Tables 4.2.6.8 and 6.1.1.4'
H H 0.0000 0.0000 'International Tables Vol C Tables 4.2.6.8 and 6.1.1.4'
B B 0.0013 0.0007 'International Tables Vol C Tables 4.2.6.8 and 6.1.1.4'
N N 0.0061 0.0033 'International Tables Vol C Tables 4.2.6.8 and 6.1.1.4'
F F 0.0171 0.0103 'International Tables Vol C Tables 4.2.6.8 and 6.1.1.4'
P P 0.1023 0.0942 'International Tables Vol C Tables 4.2.6.8 and 6.1.1.4'
S S 0.1246 0.1234 'International Tables Vol C Tables 4.2.6.8 and 6.1.1.4'
Cu Cu 0.3201 1.2651 'International Tables Vol C Tables 4.2.6.8 and 6.1.1.4'
O O 0.0106 0.0060 'International Tables Vol C Tables 4.2.6.8 and 6.1.1.4'

loop_
_geom_angle_atom_site_label_1
_geom_angle_atom_site_label_2
_geom_angle_atom_site_label_3
_geom_angle
N22 Cu N21 90.92(10)
N22 Cu P 129.08(7)
N21 Cu P 133.80(7)
N22 Cu S13 92.13(8)
N21 Cu S13 84.95(7)
P Cu S13 111.54(3)
C33 S13 C23 101.54(14)
C33 S13 Cu 115.73(11)
C23 S13 Cu 98.99(11)
C14 P C15 105.79(15)
C14 P C16 102.60(15)
C15 P C16 104.72(15)
C14 P Cu 117.92(12)
C15 P Cu 112.19(11)
C16 P Cu 112.37(11)
C31 N11 N21 111.6(2)
C31 N11 C13 128.8(3)
N21 N11 C13 119.5(2)
C11 N21 N11 105.0(2)
C11 N21 Cu 136.1(2)
N11 N21 Cu 118.17(18)
N22 N12 C32 111.4(2)
N22 N12 C13 119.9(2)
C32 N12 C13 128.4(2)
C12 N22 N12 105.5(2)
C12 N22 Cu 135.4(2)
N12 N22 Cu 119.07(18)
C43 C33 C83 119.5(3)
C43 C33 S13 118.7(2)
C83 C33 S13 121.7(2)
C24 C14 C64 118.3(3)
C24 C14 P 119.0(3)
C64 C14 P 122.6(3)
C13 C23 S13 117.2(2)
C13 C23 H23A 108.0
S13 C23 H23A 108.0
C13 C23 H23B 108.0
S13 C23 H23B 108.0
H23A C23 H23B 107.2
N12 C13 N11 111.1(2)
N12 C13 C23 114.1(2)
N11 C13 C23 113.0(3)
N12 C13 H13 106.0
N11 C13 H13 106.0
C23 C13 H13 106.0
N12 C32 C22 105.8(3)
N12 C32 C72 124.0(3)
C22 C32 C72 130.2(3)
C31 C21 C11 107.4(3)
C31 C21 H21 126.3
C11 C21 H21 126.3
C32 C22 C12 106.9(3)
C32 C22 H22 126.6
C12 C22 H22 126.6
C11 C41 C61 112.1(3)
C11 C41 C51 109.1(3)
C61 C41 C51 111.6(3)
C11 C41 H41 108.0
C61 C41 H41 108.0
C51 C41 H41 108.0
C4S O1S C1S 106.7(3)
C25 C15 C65 118.0(3)
C25 C15 P 124.3(3)
C65 C15 P 117.7(2)
N22 C12 C22 110.5(3)
N22 C12 C42 120.9(3)
C22 C12 C42 128.6(3)
C12 C42 C52 112.6(3)
C12 C42 C62 110.0(3)
C52 C42 C62 112.6(3)
C12 C42 H42 107.1
C52 C42 H42 107.1
C62 C42 H42 107.1
C73 C83 C33 119.6(3)
C73 C83 H83 120.2
C33 C83 H83 120.2
C31 C71 C81 111.2(3)
C31 C71 C91 109.2(3)
C81 C71 C91 111.8(3)
C31 C71 H71 108.2
C81 C71 H71 108.2
C91 C71 H71 108.2
C21 C31 N11 105.8(3)
C21 C31 C71 130.0(3)
N11 C31 C71 124.0(3)
N21 C11 C21 110.0(3)
N21 C11 C41 122.0(3)
C21 C11 C41 127.9(3)
C66 C16 C26 118.2(3)
C66 C16 P 123.3(3)
C26 C16 P 118.0(3)
C55 C65 C15 120.7(3)
C55 C65 H65 119.7
C15 C65 H65 119.7
C63 C53 C43 119.7(3)
C63 C53 H53 120.1
C43 C53 H53 120.1
C34 C24 C14 120.8(4)
C34 C24 H24 119.6
C14 C24 H24 119.6
C35 C25 C15 121.0(3)
C35 C25 H25 119.5
C15 C25 H25 119.5
C41 C51 H51A 109.5
C41 C51 H51B 109.5
H51A C51 H51B 109.5
C41 C51 H51C 109.5
H51A C51 H51C 109.5
H51B C51 H51C 109.5
C42 C52 H52A 109.5
C42 C52 H52B 109.5
H52A C52 H52B 109.5
C42 C52 H52C 109.5
H52A C52 H52C 109.5
H52B C52 H52C 109.5
C65 C55 C45 120.7(4)
C65 C55 H55 119.7
C45 C55 H55 119.7
C32 C72 C92 110.1(3)
C32 C72 C82 111.4(3)
C92 C72 C82 110.5(3)
C32 C72 H72 108.3
C92 C72 H72 108.3
C82 C72 H72 108.3
C41 C61 H61A 109.5
C41 C61 H61B 109.5
H61A C61 H61B 109.5
C41 C61 H61C 109.5
H61A C61 H61C 109.5
H61B C61 H61C 109.5
C16 C66 C56 120.1(4)
C16 C66 H66 119.9
C56 C66 H66 119.9
C44 C54 C64 119.2(4)
C44 C54 H54 120.4
C64 C54 H54 120.4
C46 C36 C26 120.3(4)
C46 C36 H36 119.8
C26 C36 H36 119.8
C36 C26 C16 120.9(4)
C36 C26 H26 119.6
C16 C26 H26 119.6
C63 C73 C83 120.6(4)
C63 C73 H73 119.7
C83 C73 H73 119.7
C55 C45 C35 119.4(4)
C55 C45 H45 120.3
C35 C45 H45 120.3
C42 C62 H62A 109.5
C42 C62 H62B 109.5
H62A C62 H62B 109.5
C42 C62 H62C 109.5
H62A C62 H62C 109.5
H62B C62 H62C 109.5
C73 C63 C53 120.6(3)
C73 C63 H63 119.7
C53 C63 H63 119.7
F2 B F4 110.2(3)
F2 B F3 109.4(4)
F4 B F3 108.9(3)
F2 B F1 109.2(3)
F4 B F1 110.1(4)
F3 B F1 109.0(3)
O1S C4S C3S 106.0(3)
O1S C4S H4S1 110.5
C3S C4S H4S1 110.5
O1S C4S H4S2 110.5
C3S C4S H4S2 110.5
H4S1 C4S H4S2 108.7
C71 C81 H81A 109.5
C71 C81 H81B 109.5
H81A C81 H81B 109.5
C71 C81 H81C 109.5
H81A C81 H81C 109.5
H81B C81 H81C 109.5
C14 C64 C54 120.8(4)
C14 C64 H64 119.6
C54 C64 H64 119.6
C33 C43 C53 120.0(3)
C33 C43 H43 120.0
C53 C43 H43 120.0
C34 C44 C54 120.6(4)
C34 C44 H44 119.7
C54 C44 H44 119.7
C71 C91 H91A 109.5
C71 C91 H91B 109.5
H91A C91 H91B 109.5
C71 C91 H91C 109.5
H91A C91 H91C 109.5
H91B C91 H91C 109.5
C72 C92 H92A 109.5
C72 C92 H92B 109.5
H92A C92 H92B 109.5
C72 C92 H92C 109.5
H92A C92 H92C 109.5
H92B C92 H92C 109.5
C25 C35 C45 120.3(4)
C25 C35 H35 119.8
C45 C35 H35 119.8
C44 C34 C24 120.2(4)
C44 C34 H34 119.9
C24 C34 H34 119.9
C72 C82 H82A 109.5
C72 C82 H82B 109.5
H82A C82 H82B 109.5
C72 C82 H82C 109.5
H82A C82 H82C 109.5
H82B C82 H82C 109.5
C1S C2S C3S 102.8(3)
C1S C2S H2S1 111.2
C3S C2S H2S1 111.2
C1S C2S H2S2 111.2
C3S C2S H2S2 111.2
H2S1 C2S H2S2 109.1
C4S C3S C2S 102.2(3)
C4S C3S H3S1 111.3
C2S C3S H3S1 111.3
C4S C3S H3S2 111.3
C2S C3S H3S2 111.3
H3S1 C3S H3S2 109.2
C56 C46 C36 119.6(4)
C56 C46 H46 120.2
C36 C46 H46 120.2
O1S C1S C2S 108.7(3)
O1S C1S H1S1 109.9
C2S C1S H1S1 109.9
O1S C1S H1S2 109.9
C2S C1S H1S2 109.9
H1S1 C1S H1S2 108.3
C46 C56 C66 120.8(4)
C46 C56 H56 119.6
C66 C56 H56 119.6

loop_
_geom_bond_atom_site_label_1
_geom_bond_atom_site_label_2
_geom_bond_distance
Cu N22 2.016(2)
Cu N21 2.052(2)
Cu P 2.1804(9)
Cu S13 2.4814(9)
S13 C33 1.775(3)
S13 C23 1.827(3)
P C14 1.816(3)
P C15 1.822(3)
P C16 1.832(3)
N11 C31 1.366(3)
N11 N21 1.376(3)
N11 C13 1.465(4)
N21 C11 1.342(3)
N12 N22 1.369(3)
N12 C32 1.373(3)
N12 C13 1.453(3)
N22 C12 1.340(4)
F3 B 1.379(5)
F1 B 1.384(5)
C33 C43 1.382(4)
C33 C83 1.402(4)
C14 C24 1.392(4)
C14 C64 1.395(4)
C23 C13 1.529(4)
C23 H23A 0.9700
C23 H23B 0.9700
C13 H13 0.9800
C32 C22 1.378(4)
C32 C72 1.485(4)
C21 C31 1.364(4)
C21 C11 1.399(4)
C21 H21 0.9300
C22 C12 1.395(4)
C22 H22 0.9300
C41 C11 1.498(4)
C41 C61 1.523(4)
C41 C51 1.527(4)
C41 H41 0.9800
F4 B 1.376(5)
O1S C4S 1.405(4)
O1S C1S 1.419(4)
C15 C25 1.390(4)
C15 C65 1.395(4)
C12 C42 1.493(4)
C42 C52 1.513(4)
C42 C62 1.514(4)
C42 H42 0.9800
C83 C73 1.379(4)
C83 H83 0.9300
F2 B 1.364(5)
C71 C31 1.515(4)
C71 C81 1.521(4)
C71 C91 1.526(4)
C71 H71 0.9800
C16 C66 1.375(4)
C16 C26 1.386(4)
C65 C55 1.375(4)
C65 H65 0.9300
C53 C63 1.379(5)
C53 C43 1.391(4)
C53 H53 0.9300
C24 C34 1.380(4)
C24 H24 0.9300
C25 C35 1.377(5)
C25 H25 0.9300
C51 H51A 0.9600
C51 H51B 0.9600
C51 H51C 0.9600
C52 H52A 0.9600
C52 H52B 0.9600
C52 H52C 0.9600
C55 C45 1.377(5)
C55 H55 0.9300
C72 C92 1.518(5)
C72 C82 1.524(4)
C72 H72 0.9800
C61 H61A 0.9600
C61 H61B 0.9600
C61 H61C 0.9600
C66 C56 1.397(5)
C66 H66 0.9300
C54 C44 1.377(5)
C54 C64 1.398(5)
C54 H54 0.9300
C36 C46 1.365(6)
C36 C26 1.379(5)
C36 H36 0.9300
C26 H26 0.9300
C73 C63 1.363(5)
C73 H73 0.9300
C45 C35 1.378(5)
C45 H45 0.9300
C62 H62A 0.9600
C62 H62B 0.9600
C62 H62C 0.9600
C63 H63 0.9300
C4S C3S 1.492(5)
C4S H4S1 0.9700
C4S H4S2 0.9700
C81 H81A 0.9600
C81 H81B 0.9600
C81 H81C 0.9600
C64 H64 0.9300
C43 H43 0.9300
C44 C34 1.374(5)
C44 H44 0.9300
C91 H91A 0.9600
C91 H91B 0.9600
C91 H91C 0.9600
C92 H92A 0.9600
C92 H92B 0.9600
C92 H92C 0.9600
C35 H35 0.9300
C34 H34 0.9300
C82 H82A 0.9600
C82 H82B 0.9600
C82 H82C 0.9600
C2S C1S 1.510(5)
C2S C3S 1.513(5)
C2S H2S1 0.9700
C2S H2S2 0.9700
C3S H3S1 0.9700
C3S H3S2 0.9700
C46 C56 1.355(5)
C46 H46 0.9300
C1S H1S1 0.9700
C1S H1S2 0.9700
C56 H56 0.9300
